data_7060243
loop_
_publ_author_name
'Lemes, Maykon Alves'
'do Nascimento Neto, Jos\'e Ant\^onio'
'Fernandes Guimar\~aes, Freddy'
'Maia, Lauro June Queiroz'
'de Santana, Ricardo Costa'
'Terra Martins, Felipe'

_publ_section_title
;
 Secondary ligands and the intramolecular hydrogen bonds drive
 photoluminescence quantum yields from aminopyrazine coordination polymers
;
_journal_issue 46
_journal_name_full 'New Journal of Chemistry'
_journal_page_first 20259
_journal_page_last 20266
_journal_paper_doi 10.1039/D0NJ04558F
_journal_volume 44
_journal_year 2020
_chemical_formula_sum 'C4 H11 Cd N5 O9'
_chemical_formula_weight 385.59
_space_group_crystal_system triclinic
_space_group_IT_number 2
_space_group_name_Hall '-P 1'
_space_group_name_H-M_alt 'P -1'
_atom_sites_solution_hydrogens mixed
_audit_creation_method SHELXL-2014
_audit_update_record
;
2020-10-21 deposited with the CCDC.	2020-11-02 downloaded from the CCDC.
;
_cell_angle_alpha 88.788(11)
_cell_angle_beta 89.634(13)
_cell_angle_gamma 63.936(18)
_cell_formula_units_Z 2
_cell_length_a 7.451(4)
_cell_length_b 7.883(3)
_cell_length_c 11.510(6)
_cell_measurement_reflns_used 2797
_cell_measurement_temperature 296(2)
_cell_measurement_theta_max 24.965
_cell_measurement_theta_min 1.769
_cell_volume 607.2(5)
_computing_structure_refinement 'SHELXL-2014 (Sheldrick, 2014)'
_diffrn_ambient_temperature 296(2)
_diffrn_measured_fraction_theta_full 0.951
_diffrn_measured_fraction_theta_max 0.954
_diffrn_measurement_device_type 'Bruker APEX-II CCD'
_diffrn_measurement_method '\f and \w scans'
_diffrn_radiation_type MoK\a
_diffrn_radiation_wavelength 0.71073
_diffrn_reflns_av_R_equivalents 0.0731
_diffrn_reflns_av_unetI/netI 0.1248
_diffrn_reflns_Laue_measured_fraction_full 0.951
_diffrn_reflns_Laue_measured_fraction_max 0.954
_diffrn_reflns_limit_h_max 8
_diffrn_reflns_limit_h_min -8
_diffrn_reflns_limit_k_max 7
_diffrn_reflns_limit_k_min -9
_diffrn_reflns_limit_l_max 13
_diffrn_reflns_limit_l_min -12
_diffrn_reflns_number 2797
_diffrn_reflns_point_group_measured_fraction_full 0.951
_diffrn_reflns_point_group_measured_fraction_max 0.954
_diffrn_reflns_theta_full 25
_diffrn_reflns_theta_max 24.965
_diffrn_reflns_theta_min 1.769
_exptl_absorpt_coefficient_mu 1.853
_exptl_absorpt_correction_T_max 0.895
_exptl_absorpt_correction_T_min 0.686
_exptl_absorpt_correction_type multi-scan
_exptl_absorpt_process_details 'Blessing, R. H. (1995) Acta Cryst., A51, 33-38'
_exptl_crystal_colour colorless
_exptl_crystal_density_diffrn 2.110
_exptl_crystal_description needle
_exptl_crystal_F_000 380
_exptl_crystal_size_max 0.22
_exptl_crystal_size_mid 0.11
_exptl_crystal_size_min 0.06
_refine_diff_density_max 2.083
_refine_diff_density_min -1.902
_refine_diff_density_rms 0.237
_refine_ls_extinction_method none
_refine_ls_goodness_of_fit_ref 1.030
_refine_ls_hydrogen_treatment constr
_refine_ls_matrix_type full
_refine_ls_number_parameters 172
_refine_ls_number_reflns 2034
_refine_ls_number_restraints 0
_refine_ls_restrained_S_all 1.030
_refine_ls_R_factor_all 0.1106
_refine_ls_R_factor_gt 0.0541
_refine_ls_shift/su_max 0.000
_refine_ls_shift/su_mean 0.000
_refine_ls_structure_factor_coef Fsqd
_refine_ls_weighting_details 'w=1/[\s^2^(Fo^2^)+(0.0999P)^2^+0.8582P] where P=(Fo^2^+2Fc^2^)/3'
_refine_ls_weighting_scheme calc
_refine_ls_wR_factor_gt 0.1397
_refine_ls_wR_factor_ref 0.1607
_reflns_Friedel_coverage 0.000
_reflns_number_gt 1476
_reflns_number_total 2034
_reflns_threshold_expression 'I > 2\s(I)'
_cod_data_source_file d0nj04558f1.cif
_cod_data_source_block compd_1
_cod_database_code 7060243
_shelx_space_group_comment
;
The symmetry employed for this shelxl refinement is uniquely defined
by the following loop, which should always be used as a source of
symmetry information in preference to the above space-group names.
They are only intended as comments.
;
_shelxl_version_number 2014-3

loop_
_space_group_symop_operation_xyz
'x, y, z'
'-x, -y, -z'

loop_
_atom_site_label
_atom_site_type_symbol
_atom_site_fract_x
_atom_site_fract_y
_atom_site_fract_z
_atom_site_U_iso_or_equiv
_atom_site_adp_type
_atom_site_occupancy
_atom_site_site_symmetry_order
_atom_site_calc_flag
_atom_site_refinement_flags_posn
_atom_site_refinement_flags_adp
_atom_site_refinement_flags_occupancy
_atom_site_disorder_assembly
_atom_site_disorder_group
Cd1 Cd 0.49686(6) 0.51594(7) 0.82143(6) 0.0304(3) Uani 1 1 d . . . . .
O3W O 0.2089(9) 0.6521(8) 1.4810(7) 0.0480(19) Uani 1 1 d . . . . .
H5W H 0.0925 0.6576 1.4794 0.072 Uiso 1 1 d R U . . .
H6W H 0.2645 0.5377 1.5050 0.072 Uiso 1 1 d R U . . .
O1W O 0.4491(10) 0.6787(9) 0.6502(7) 0.0470(19) Uani 1 1 d . . . . .
H1W H 0.3307 0.6901 0.6458 0.070 Uiso 1 1 d R U . . .
H2W H 0.4456 0.7844 0.6297 0.070 Uiso 1 1 d R U . . .
O1 O 0.4237(10) 0.6826(7) 1.0047(7) 0.0461(19) Uani 1 1 d . . . . .
O2 O 0.3473(10) 0.8962(9) 0.8720(8) 0.0492(19) Uani 1 1 d . . . . .
O2W O 0.6385(9) 0.2508(8) 0.7085(7) 0.0406(17) Uani 1 1 d . . . . .
H3W H 0.6912 0.2741 0.6483 0.061 Uiso 1 1 d R U . . .
H4W H 0.5609 0.2025 0.6901 0.061 Uiso 1 1 d R U . . .
N2 N 0.8096(9) 0.5190(9) 0.8272(7) 0.0298(18) Uani 1 1 d . . . . .
O6 O 0.7748(14) -0.3088(10) 1.4326(11) 0.087(3) Uani 1 1 d . . . . .
O4 O 0.5609(10) -0.0426(9) 1.3635(8) 0.054(2) Uani 1 1 d . . . . .
O5 O 0.8250(11) -0.0644(9) 1.4509(11) 0.086(4) Uani 1 1 d . . . . .
N4 N 0.3564(10) 0.8582(9) 0.9780(8) 0.035(2) Uani 1 1 d . . . . .
O3 O 0.3113(16) 0.9724(10) 1.0529(8) 0.081(3) Uani 1 1 d . . . . .
C2 C 0.8229(11) 0.6748(11) 0.7977(9) 0.033(2) Uani 1 1 d . . . . .
H2 H 0.7067 0.7824 0.7790 0.040 Uiso 1 1 calc R U . . .
C3 C 0.9779(11) 0.3669(11) 0.8564(10) 0.037(2) Uani 1 1 d . . . . .
H3 H 0.9728 0.2550 0.8788 0.044 Uiso 1 1 calc R U . . .
N5 N 0.7234(13) -0.1406(11) 1.4179(10) 0.053(3) Uani 1 1 d . . . . .
N1 N 0.1772(9) 0.5349(9) 0.8220(7) 0.0316(18) Uani 1 1 d . . . . .
C1 C 1.0079(11) 0.6848(10) 0.7934(9) 0.030(2) Uani 1 1 d . . . . .
C4 C 1.1595(11) 0.3752(10) 0.8535(9) 0.034(2) Uani 1 1 d . . . . .
H4 H 1.2742 0.2672 0.8739 0.041 Uiso 1 1 calc R U . . .
N3 N 1.0113(11) 0.8470(10) 0.7571(10) 0.057(3) Uani 1 1 d . . . . .
H3A H 1.1230 0.8541 0.7524 0.069 Uiso 1 1 calc R U . . .
H3B H 0.9017 0.9435 0.7387 0.069 Uiso 1 1 calc R U . . .

loop_
_atom_site_aniso_label
_atom_site_aniso_U_11
_atom_site_aniso_U_22
_atom_site_aniso_U_33
_atom_site_aniso_U_23
_atom_site_aniso_U_13
_atom_site_aniso_U_12
Cd1 0.0251(4) 0.0384(4) 0.0338(6) -0.0063(3) -0.0002(3) -0.0192(2)
O3W 0.051(3) 0.037(3) 0.060(6) 0.004(3) -0.001(3) -0.023(2)
O1W 0.049(3) 0.040(3) 0.054(6) -0.002(3) -0.003(3) -0.022(2)
O1 0.065(4) 0.026(3) 0.047(5) -0.011(3) 0.004(4) -0.019(3)
O2 0.060(4) 0.049(4) 0.038(6) 0.008(4) -0.006(4) -0.024(3)
O2W 0.050(3) 0.037(3) 0.040(5) -0.008(3) 0.001(3) -0.024(2)
N2 0.025(3) 0.036(3) 0.033(5) -0.001(3) -0.002(3) -0.018(2)
O6 0.087(6) 0.044(4) 0.137(11) 0.024(5) -0.012(6) -0.035(4)
O4 0.061(4) 0.048(3) 0.065(6) 0.008(4) -0.011(4) -0.034(3)
O5 0.065(4) 0.048(4) 0.156(11) 0.013(5) -0.039(6) -0.033(3)
N4 0.048(4) 0.024(3) 0.036(7) -0.003(4) 0.001(4) -0.017(3)
O3 0.151(9) 0.044(4) 0.047(6) -0.022(4) 0.030(6) -0.041(4)
C2 0.025(3) 0.032(4) 0.050(7) 0.000(4) -0.006(4) -0.019(3)
C3 0.035(4) 0.029(4) 0.053(7) -0.001(4) 0.001(4) -0.020(3)
N5 0.063(5) 0.041(4) 0.066(8) 0.000(5) 0.007(5) -0.033(3)
N1 0.029(3) 0.030(3) 0.041(6) -0.009(3) 0.003(3) -0.018(2)
C1 0.033(4) 0.031(4) 0.035(6) -0.001(4) 0.002(4) -0.023(3)
C4 0.030(4) 0.028(4) 0.047(7) 0.000(4) -0.002(4) -0.015(3)
N3 0.036(3) 0.041(4) 0.101(9) 0.008(5) 0.002(4) -0.023(3)

loop_
_atom_type_symbol
_atom_type_description
_atom_type_scat_dispersion_real
_atom_type_scat_dispersion_imag
_atom_type_scat_source
C C 0.0033 0.0016 'International Tables Vol C Tables 4.2.6.8 and 6.1.1.4'
H H 0.0000 0.0000 'International Tables Vol C Tables 4.2.6.8 and 6.1.1.4'
N N 0.0061 0.0033 'International Tables Vol C Tables 4.2.6.8 and 6.1.1.4'
O O 0.0106 0.0060 'International Tables Vol C Tables 4.2.6.8 and 6.1.1.4'
Cd Cd -0.8075 1.2024 'International Tables Vol C Tables 4.2.6.8 and 6.1.1.4'

loop_
_geom_angle_atom_site_label_1
_geom_angle_atom_site_label_2
_geom_angle_atom_site_label_3
_geom_angle
_geom_angle_site_symmetry_1
_geom_angle_site_symmetry_3
_geom_angle_publ_flag
O1W Cd1 O2W 84.9(4) . . ?
O1W Cd1 N1 93.4(3) . . ?
O2W Cd1 N1 96.0(3) . . ?
O1W Cd1 N2 86.2(3) . . ?
O2W Cd1 N2 88.2(3) . . ?
N1 Cd1 N2 175.7(2) . . ?
O1W Cd1 O1 174.3(2) . 2_667 ?
O2W Cd1 O1 90.1(4) . 2_667 ?
N1 Cd1 O1 89.8(3) . 2_667 ?
N2 Cd1 O1 90.9(3) . 2_667 ?
O1W Cd1 O1 120.2(4) . . ?
O2W Cd1 O1 154.1(3) . . ?
N1 Cd1 O1 89.3(3) . . ?
N2 Cd1 O1 87.2(3) . . ?
O1 Cd1 O1 64.5(4) 2_667 . ?
H5W O3W H6W 94.2 . . ?
Cd1 O1W H1W 90.7 . . ?
Cd1 O1W H2W 134.7 . . ?
H1W O1W H2W 107.3 . . ?
N4 O1 Cd1 138.2(6) . 2_667 ?
N4 O1 Cd1 106.2(7) . . ?
Cd1 O1 Cd1 115.5(4) 2_667 . ?
Cd1 O2W H3W 110.1 . . ?
Cd1 O2W H4W 115.3 . . ?
H3W O2W H4W 110.7 . . ?
C2 N2 C3 117.9(7) . . ?
C2 N2 Cd1 119.1(5) . . ?
C3 N2 Cd1 123.0(6) . . ?
O3 N4 O2 124.7(9) . . ?
O3 N4 O1 120.0(10) . . ?
O2 N4 O1 115.4(7) . . ?
N2 C2 C1 122.3(7) . . ?
N2 C2 H2 118.8 . . ?
C1 C2 H2 118.8 . . ?
N2 C3 C4 120.4(8) . . ?
N2 C3 H3 119.8 . . ?
C4 C3 H3 119.8 . . ?
O6 N5 O5 122.1(10) . . ?
O6 N5 O4 118.6(9) . . ?
O5 N5 O4 119.3(9) . . ?
C1 N1 C4 116.0(7) 1_455 1_455 ?
C1 N1 Cd1 127.1(6) 1_455 . ?
C4 N1 Cd1 116.9(5) 1_455 . ?
N1 C1 N3 120.3(8) 1_655 . ?
N1 C1 C2 120.7(8) 1_655 . ?
N3 C1 C2 119.0(7) . . ?
N1 C4 C3 122.7(7) 1_655 . ?
N1 C4 H4 118.6 1_655 . ?
C3 C4 H4 118.6 . . ?
C1 N3 H3A 120.0 . . ?
C1 N3 H3B 120.0 . . ?
H3A N3 H3B 120.0 . . ?

loop_
_geom_bond_atom_site_label_1
_geom_bond_atom_site_label_2
_geom_bond_distance
_geom_bond_site_symmetry_2
_geom_bond_publ_flag
Cd1 O1W 2.271(13) . ?
Cd1 O2W 2.308(10) . ?
Cd1 N1 2.322(14) . ?
Cd1 N2 2.344(13) . ?
Cd1 O1 2.424(12) 2_667 ?
Cd1 O1 2.439(12) . ?
O3W H5W 0.8502 . ?
O3W H6W 0.8502 . ?
O1W H1W 0.8483 . ?
O1W H2W 0.8496 . ?
O1 N4 1.278(11) . ?
O1 Cd1 2.424(12) 2_667 ?
O2 N4 1.246(13) . ?
O2W H3W 0.8502 . ?
O2W H4W 0.8499 . ?
N2 C2 1.311(12) . ?
N2 C3 1.338(11) . ?
O6 N5 1.215(12) . ?
O4 N5 1.274(13) . ?
O5 N5 1.222(11) . ?
N4 O3 1.196(11) . ?
C2 C1 1.417(12) . ?
C2 H2 0.9300 . ?
C3 C4 1.383(13) . ?
C3 H3 0.9300 . ?
N1 C1 1.332(11) 1_455 ?
N1 C4 1.363(12) 1_455 ?
C1 N1 1.332(11) 1_655 ?
C1 N3 1.347(13) . ?
C4 N1 1.363(12) 1_655 ?
C4 H4 0.9300 . ?
N3 H3A 0.8600 . ?
N3 H3B 0.8600 . ?

loop_
_geom_torsion_atom_site_label_1
_geom_torsion_atom_site_label_2
_geom_torsion_atom_site_label_3
_geom_torsion_atom_site_label_4
_geom_torsion
_geom_torsion_site_symmetry_1
_geom_torsion_site_symmetry_2
_geom_torsion_site_symmetry_3
_geom_torsion_site_symmetry_4
_geom_torsion_publ_flag
Cd1 O1 N4 O3 -1.5(14) 2_667 . . . ?
Cd1 O1 N4 O3 -178.9(8) . . . . ?
Cd1 O1 N4 O2 177.1(6) 2_667 . . . ?
Cd1 O1 N4 O2 -0.3(8) . . . . ?
C3 N2 C2 C1 1.5(14) . . . . ?
Cd1 N2 C2 C1 -176.7(7) . . . . ?
C2 N2 C3 C4 -0.9(15) . . . . ?
Cd1 N2 C3 C4 177.3(7) . . . . ?
N2 C2 C1 N1 -1.5(15) . . . 1_655 ?
N2 C2 C1 N3 176.9(10) . . . . ?
N2 C3 C4 N1 0.3(15) . . . 1_655 ?
